data_4105175
loop_
_publ_author_name
'Leah N. Appelhans'
'Monica Kosa'
'A. V. Radha'
'Petra Simoncic'
'Alexandra Navrotsky'
'Michele Parrinello'
'Anthony K. Cheetham'

_publ_contact_author_address
;
Department of Materials Science and Metallurgy
University of Cambridge
Cambridge CB2 3QZ, UK
;
_publ_contact_author_email akc30@cam.ac.uk
_publ_contact_author_name 'Anthony K. Cheetham'
_publ_contact_author_phone '+44 01223-767061'
_publ_section_title
;
 Phase Selection and Energetics in Chiral Alkaline Earth Tartrates and
 Their Racemic and Meso Analogues: Synthetic, Structural, Computational,
 and Calorimetric Studies
;
_journal_name_full 'Journal of the American Chemical Society'
_journal_page_first 15375
_journal_page_last 15386
_journal_paper_doi 10.1021/ja905690t
_journal_volume 131
_journal_year 2009
_chemical_formula_sum 'C4 H6 Ba O7'
_chemical_formula_weight 303.43
_chemical_name_systematic
; 
 ? 
;
_space_group_IT_number 15
_symmetry_cell_setting monoclinic
_symmetry_space_group_name_Hall '-C 2yc'
_symmetry_space_group_name_H-M 'C 1 2/c 1'
_atom_sites_solution_hydrogens geom
_atom_sites_solution_primary direct
_atom_sites_solution_secondary difmap
_audit_creation_method SHELXL-97
_cell_angle_alpha 90.00
_cell_angle_beta 126.5880(10)
_cell_angle_gamma 90.00
_cell_formula_units_Z 4
_cell_length_a 10.8268(7)
_cell_length_b 9.9887(7)
_cell_length_c 8.5250(6)
_cell_measurement_temperature 298(2)
_cell_volume 740.27(9)
_computing_cell_refinement 'Bruker SMART'
_computing_data_collection 'Bruker SMART'
_computing_data_reduction 'Bruker SHELXTL'
_computing_molecular_graphics 'Bruker SHELXTL'
_computing_publication_material 'Bruker SHELXTL'
_computing_structure_refinement 'SHELXL-97 (Sheldrick, 1997)'
_computing_structure_solution 'SHELXS-97 (Sheldrick, 1990)'
_diffrn_ambient_temperature 298(2)
_diffrn_measured_fraction_theta_full 0.956
_diffrn_measured_fraction_theta_max 0.956
_diffrn_measurement_device_type 'CCD area detector'
_diffrn_measurement_method 'phi and omega scans'
_diffrn_radiation_monochromator graphite
_diffrn_radiation_source 'fine-focus sealed tube'
_diffrn_radiation_type MoK\a
_diffrn_radiation_wavelength 0.71073
_diffrn_reflns_av_R_equivalents 0.0261
_diffrn_reflns_av_sigmaI/netI 0.0218
_diffrn_reflns_limit_h_max 13
_diffrn_reflns_limit_h_min -13
_diffrn_reflns_limit_k_max 12
_diffrn_reflns_limit_k_min -11
_diffrn_reflns_limit_l_max 10
_diffrn_reflns_limit_l_min -10
_diffrn_reflns_number 2971
_diffrn_reflns_theta_full 27.00
_diffrn_reflns_theta_max 27.00
_diffrn_reflns_theta_min 3.11
_exptl_absorpt_coefficient_mu 5.364
_exptl_absorpt_correction_T_max 0.262
_exptl_absorpt_correction_T_min 0.1185
_exptl_absorpt_correction_type multi-scan
_exptl_absorpt_process_details 'SADABS, Sheldrick 2001'
_exptl_crystal_colour colorless
_exptl_crystal_density_diffrn 2.723
_exptl_crystal_description irregular
_exptl_crystal_F_000 568
_exptl_crystal_size_max 0.5
_exptl_crystal_size_mid 0.25
_exptl_crystal_size_min 0.25
_refine_diff_density_max 1.336
_refine_diff_density_min -0.938
_refine_diff_density_rms 0.128
_refine_ls_extinction_coef 0.0055(5)
_refine_ls_extinction_expression Fc^*^=kFc[1+0.001xFc^2^\l^3^/sin(2\q)]^-1/4^
_refine_ls_extinction_method SHELXL
_refine_ls_goodness_of_fit_ref 1.045
_refine_ls_hydrogen_treatment mixed
_refine_ls_matrix_type full
_refine_ls_number_parameters 70
_refine_ls_number_reflns 777
_refine_ls_number_restraints 0
_refine_ls_restrained_S_all 1.045
_refine_ls_R_factor_all 0.0216
_refine_ls_R_factor_gt 0.0214
_refine_ls_shift/su_max 0.001
_refine_ls_shift/su_mean 0.000
_refine_ls_structure_factor_coef Fsqd
_refine_ls_weighting_details 'calc w=1/[\s^2^(Fo^2^)+(0.0198P)^2^+6.9799P] where P=(Fo^2^+2Fc^2^)/3'
_refine_ls_weighting_scheme calc
_refine_ls_wR_factor_gt 0.0508
_refine_ls_wR_factor_ref 0.0508
_reflns_number_gt 773
_reflns_number_total 777
_reflns_threshold_expression >2sigma(I)
_cod_data_source_file ja905690t_si_002_02.cif
_cod_data_source_block 100mbam2
_cod_database_code 4105175

loop_
_symmetry_equiv_pos_as_xyz
'x, y, z'
'-x, y, -z+1/2'
'x+1/2, y+1/2, z'
'-x+1/2, y+1/2, -z+1/2'
'-x, -y, -z'
'x, -y, z-1/2'
'-x+1/2, -y+1/2, -z'
'x+1/2, -y+1/2, z-1/2'

loop_
_atom_site_label
_atom_site_type_symbol
_atom_site_fract_x
_atom_site_fract_y
_atom_site_fract_z
_atom_site_U_iso_or_equiv
_atom_site_adp_type
_atom_site_occupancy
_atom_site_symmetry_multiplicity
_atom_site_calc_flag
_atom_site_refinement_flags
Ba1 Ba 0.0000 0.10531(3) 0.2500 0.01486(16) Uani 1 2 d S
O1 O -0.1100(3) -0.1062(3) 0.3561(4) 0.0211(6) Uani 1 1 d .
O2 O -0.2318(3) -0.2994(3) 0.3077(4) 0.0253(6) Uani 1 1 d .
O3 O -0.2496(3) -0.0664(3) -0.0209(4) 0.0201(5) Uani 1 1 d .
H1 H -0.253(6) -0.080(5) -0.128(8) 0.024 Uiso 1 1 d .
C1 C -0.2009(4) -0.1974(4) 0.2495(5) 0.0146(7) Uani 1 1 d .
C2 C -0.2796(4) -0.1913(3) 0.0295(5) 0.0139(7) Uani 1 1 d .
H2 H -0.389(5) -0.207(4) -0.035(6) 0.017 Uiso 1 1 d .
O4 O 0.011(5) 0.3787(6) 0.229(8) 0.050(8) Uani 0.50 1 d P
H3 H -0.072(9) 0.423(8) 0.156(11) 0.075 Uiso 1 1 d .

loop_
_atom_site_aniso_label
_atom_site_aniso_U_11
_atom_site_aniso_U_22
_atom_site_aniso_U_33
_atom_site_aniso_U_23
_atom_site_aniso_U_13
_atom_site_aniso_U_12
Ba1 0.0161(2) 0.0132(2) 0.0160(2) 0.000 0.00994(15) 0.000
O1 0.0241(14) 0.0206(15) 0.0177(13) -0.0068(10) 0.0119(12) -0.0084(10)
O2 0.0311(15) 0.0255(15) 0.0230(14) 0.0001(11) 0.0181(13) -0.0074(12)
O3 0.0290(14) 0.0120(13) 0.0208(13) -0.0005(10) 0.0157(12) -0.0009(11)
C1 0.0124(15) 0.0166(17) 0.0153(16) -0.0011(13) 0.0085(14) 0.0000(13)
C2 0.0121(15) 0.0111(16) 0.0148(16) -0.0010(13) 0.0061(13) -0.0012(13)
O4 0.022(11) 0.016(2) 0.064(18) -0.004(5) -0.001(6) 0.002(4)

loop_
_atom_type_symbol
_atom_type_description
_atom_type_scat_dispersion_real
_atom_type_scat_dispersion_imag
_atom_type_scat_source
C C 0.0033 0.0016 'International Tables Vol C Tables 4.2.6.8 and 6.1.1.4'
H H 0.0000 0.0000 'International Tables Vol C Tables 4.2.6.8 and 6.1.1.4'
O O 0.0106 0.0060 'International Tables Vol C Tables 4.2.6.8 and 6.1.1.4'
Ba Ba -0.3244 2.2819 'International Tables Vol C Tables 4.2.6.8 and 6.1.1.4'

loop_
_geom_angle_atom_site_label_1
_geom_angle_atom_site_label_2
_geom_angle_atom_site_label_3
_geom_angle
_geom_angle_site_symmetry_1
_geom_angle_site_symmetry_3
O4 Ba1 O4 10.9(13) 2 .
O4 Ba1 O2 74.3(7) 2 3
O4 Ba1 O2 66.1(7) . 3
O4 Ba1 O2 66.1(7) 2 4_455
O4 Ba1 O2 74.3(7) . 4_455
O2 Ba1 O2 140.34(12) 3 4_455
O4 Ba1 O1 85.7(10) 2 5_556
O4 Ba1 O1 94.0(10) . 5_556
O2 Ba1 O1 97.59(8) 3 5_556
O2 Ba1 O1 82.28(8) 4_455 5_556
O4 Ba1 O1 94.0(10) 2 6
O4 Ba1 O1 85.7(10) . 6
O2 Ba1 O1 82.28(8) 3 6
O2 Ba1 O1 97.59(8) 4_455 6
O1 Ba1 O1 179.64(10) 5_556 6
O4 Ba1 O1 133.0(6) 2 .
O4 Ba1 O1 143.8(6) . .
O2 Ba1 O1 141.90(8) 3 .
O2 Ba1 O1 73.76(8) 4_455 .
O1 Ba1 O1 65.16(9) 5_556 .
O1 Ba1 O1 115.14(8) 6 .
O4 Ba1 O1 143.8(6) 2 2
O4 Ba1 O1 133.0(6) . 2
O2 Ba1 O1 73.76(8) 3 2
O2 Ba1 O1 141.90(8) 4_455 2
O1 Ba1 O1 115.14(8) 5_556 2
O1 Ba1 O1 65.16(9) 6 2
O1 Ba1 O1 83.21(11) . 2
O4 Ba1 O3 126.5(10) 2 .
O4 Ba1 O3 127.1(11) . .
O2 Ba1 O3 136.71(8) 3 .
O2 Ba1 O3 71.34(8) 4_455 .
O1 Ba1 O3 119.36(8) 5_556 .
O1 Ba1 O3 60.89(8) 6 .
O1 Ba1 O3 55.45(8) . .
O1 Ba1 O3 70.62(8) 2 .
O4 Ba1 O3 127.1(11) 2 2
O4 Ba1 O3 126.5(10) . 2
O2 Ba1 O3 71.34(8) 3 2
O2 Ba1 O3 136.71(8) 4_455 2
O1 Ba1 O3 60.89(8) 5_556 2
O1 Ba1 O3 119.36(8) 6 2
O1 Ba1 O3 70.62(8) . 2
O1 Ba1 O3 55.45(8) 2 2
O3 Ba1 O3 106.09(11) . 2
O4 Ba1 Ba1 121.4(8) 2 5
O4 Ba1 Ba1 111.1(8) . 5
O2 Ba1 Ba1 75.78(6) 3 5
O2 Ba1 Ba1 123.09(6) 4_455 5
O1 Ba1 Ba1 147.66(6) 5_556 5
O1 Ba1 Ba1 32.64(5) 6 5
O1 Ba1 Ba1 100.45(5) . 5
O1 Ba1 Ba1 32.52(5) 2 5
O3 Ba1 Ba1 60.96(6) . 5
O3 Ba1 Ba1 87.33(6) 2 5
O4 Ba1 Ba1 111.1(8) 2 5_556
O4 Ba1 Ba1 121.4(8) . 5_556
O2 Ba1 Ba1 123.09(6) 3 5_556
O2 Ba1 Ba1 75.78(6) 4_455 5_556
O1 Ba1 Ba1 32.64(5) 5_556 5_556
O1 Ba1 Ba1 147.66(6) 6 5_556
O1 Ba1 Ba1 32.52(5) . 5_556
O1 Ba1 Ba1 100.45(5) 2 5_556
O3 Ba1 Ba1 87.33(6) . 5_556
O3 Ba1 Ba1 60.96(6) 2 5_556
Ba1 Ba1 Ba1 127.462(13) 5 5_556
C1 O1 Ba1 117.4(2) . 5_556
C1 O1 Ba1 127.8(2) . .
Ba1 O1 Ba1 114.84(9) 5_556 .
C1 O2 Ba1 133.9(2) . 3_445
C2 O3 Ba1 124.1(2) . .
C2 O3 H1 107(3) . .
Ba1 O3 H1 111(3) . .
O1 C1 O2 125.6(3) . .
O1 C1 C2 119.0(3) . .
O2 C1 C2 115.4(3) . .
O3 C2 C1 110.2(3) . .
O3 C2 C2 110.6(3) . 7_445
C1 C2 C2 109.3(3) . 7_445
O3 C2 H2 113(3) . .
C1 C2 H2 107(2) . .
C2 C2 H2 107(3) 7_445 .
O4 O4 Ba1 84.5(6) 2 .
O4 O4 H3 78(10) 2 .
Ba1 O4 H3 120(6) . .

loop_
_geom_bond_atom_site_label_1
_geom_bond_atom_site_label_2
_geom_bond_distance
_geom_bond_site_symmetry_2
Ba1 O4 2.743(7) 2
Ba1 O4 2.743(7) .
Ba1 O2 2.807(3) 3
Ba1 O2 2.807(3) 4_455
Ba1 O1 2.816(3) 5_556
Ba1 O1 2.816(3) 6
Ba1 O1 2.825(3) .
Ba1 O1 2.825(3) 2
Ba1 O3 2.853(3) .
Ba1 O3 2.853(3) 2
Ba1 Ba1 4.7534(4) 5
Ba1 Ba1 4.7534(4) 5_556
O1 C1 1.248(4) .
O1 Ba1 2.816(3) 5_556
O2 C1 1.263(4) .
O2 Ba1 2.807(3) 3_445
O3 C2 1.418(4) .
O3 H1 0.90(5) .
C1 C2 1.530(5) .
C2 C2 1.558(7) 7_445
C2 H2 0.98(4) .
O4 O4 0.52(6) 2
O4 H3 0.85(9) .

loop_
_geom_hbond_atom_site_label_D
_geom_hbond_atom_site_label_H
_geom_hbond_atom_site_label_A
_geom_hbond_distance_DH
_geom_hbond_distance_HA
_geom_hbond_distance_DA
_geom_hbond_angle_DHA
_geom_hbond_site_symmetry_A
O4 H3 O3 0.85(9) 2.11(8) 2.95(4) 167(8) 7_455
O3 H1 O2 0.90(5) 1.87(5) 2.689(4) 149(4) 7_445

loop_
_geom_torsion_atom_site_label_1
_geom_torsion_atom_site_label_2
_geom_torsion_atom_site_label_3
_geom_torsion_atom_site_label_4
_geom_torsion
_geom_torsion_site_symmetry_1
_geom_torsion_site_symmetry_4
O4 Ba1 O1 C1 122.4(15) 2 .
O4 Ba1 O1 C1 119.6(19) . .
O2 Ba1 O1 C1 -111.3(3) 3 .
O2 Ba1 O1 C1 90.5(3) 4_455 .
O1 Ba1 O1 C1 179.4(4) 5_556 .
O1 Ba1 O1 C1 -0.4(3) 6 .
O1 Ba1 O1 C1 -58.8(3) 2 .
O3 Ba1 O1 C1 12.3(3) . .
O3 Ba1 O1 C1 -114.5(3) 2 .
Ba1 Ba1 O1 C1 -31.1(3) 5 .
Ba1 Ba1 O1 C1 179.4(4) 5_556 .
O4 Ba1 O1 Ba1 -57.0(15) 2 5_556
O4 Ba1 O1 Ba1 -59.8(19) . 5_556
O2 Ba1 O1 Ba1 69.24(16) 3 5_556
O2 Ba1 O1 Ba1 -88.90(11) 4_455 5_556
O1 Ba1 O1 Ba1 0.0 5_556 5_556
O1 Ba1 O1 Ba1 -179.77(6) 6 5_556
O1 Ba1 O1 Ba1 121.77(14) 2 5_556
O3 Ba1 O1 Ba1 -167.12(15) . 5_556
O3 Ba1 O1 Ba1 66.08(10) 2 5_556
Ba1 Ba1 O1 Ba1 149.46(8) 5 5_556
O4 Ba1 O3 C2 -138.2(9) 2 .
O4 Ba1 O3 C2 -151.9(8) . .
O2 Ba1 O3 C2 114.6(2) 3 .
O2 Ba1 O3 C2 -99.6(3) 4_455 .
O1 Ba1 O3 C2 -30.3(3) 5_556 .
O1 Ba1 O3 C2 150.0(3) 6 .
O1 Ba1 O3 C2 -16.9(2) . .
O1 Ba1 O3 C2 78.3(2) 2 .
O3 Ba1 O3 C2 35.0(2) 2 .
Ba1 Ba1 O3 C2 112.5(3) 5 .
Ba1 Ba1 O3 C2 -23.7(2) 5_556 .
Ba1 O1 C1 O2 -10.2(5) 5_556 .
Ba1 O1 C1 O2 170.4(3) . .
Ba1 O1 C1 C2 172.0(2) 5_556 .
Ba1 O1 C1 C2 -7.4(4) . .
Ba1 O2 C1 O1 115.9(4) 3_445 .
Ba1 O2 C1 C2 -66.3(4) 3_445 .
Ba1 O3 C2 C1 20.3(4) . .
Ba1 O3 C2 C2 -100.6(3) . 7_445
O1 C1 C2 O3 -8.4(4) . .
O2 C1 C2 O3 173.7(3) . .
O1 C1 C2 C2 113.3(4) . 7_445
O2 C1 C2 C2 -64.6(4) . 7_445
O2 Ba1 O4 O4 -137(12) 3 2
O2 Ba1 O4 O4 40(11) 4_455 2
O1 Ba1 O4 O4 -41(11) 5_556 2
O1 Ba1 O4 O4 139(11) 6 2
O1 Ba1 O4 O4 11(13) . 2
O1 Ba1 O4 O4 -171(10) 2 2
O3 Ba1 O4 O4 91(11) . 2
O3 Ba1 O4 O4 -97(11) 2 2
Ba1 Ba1 O4 O4 160(11) 5 2
Ba1 Ba1 O4 O4 -22(12) 5_556 2
